data_4507320
loop_
_publ_author_name
'Perlovich, German L.'
'Proshin, Alexey N.'
'Ol&#x2019;khovich, Marina V.'
'Sharapova, Angelica V.'
'Lermontov, Anatoly S.'

_publ_section_title
;
 Novel Spiro-Derivatives of 1,3-Thiazine Molecular Crystals: Structural
 and Thermodynamic Aspects
;
_journal_issue 2
_journal_name_full 'Crystal Growth &amp; Design'
_journal_page_first 804
_journal_paper_doi 10.1021/cg301511x
_journal_volume 13
_journal_year 2013
_chemical_formula_sum 'C15 H19 Cl N2 S'
_chemical_formula_weight 294.83
_chemical_name_systematic
; 
 ? 
;
_space_group_IT_number 14
_symmetry_cell_setting monoclinic
_symmetry_space_group_name_Hall '-P 2ybc'
_symmetry_space_group_name_H-M 'P 1 21/c 1'
_atom_sites_solution_hydrogens geom
_atom_sites_solution_primary direct
_atom_sites_solution_secondary difmap
_audit_creation_method SHELXL-97
_cell_angle_alpha 90.00
_cell_angle_beta 104.4230(10)
_cell_angle_gamma 90.00
_cell_formula_units_Z 4
_cell_length_a 12.7995(7)
_cell_length_b 15.1263(9)
_cell_length_c 7.9069(5)
_cell_measurement_reflns_used 4499
_cell_measurement_temperature 296(2)
_cell_measurement_theta_max 29.72
_cell_measurement_theta_min 2.69
_cell_volume 1482.60(15)
_computing_cell_refinement 'Bruker SMART'
_computing_data_collection 'Bruker SMART'
_computing_data_reduction 'Bruker SAINT'
_computing_molecular_graphics 'Bruker SHELXTL'
_computing_publication_material 'Bruker SHELXTL'
_computing_structure_refinement 'SHELXL-97 (Sheldrick, 1997)'
_computing_structure_solution 'SHELXS-97 (Sheldrick, 1990)'
_diffrn_ambient_temperature 296(2)
_diffrn_measured_fraction_theta_full 0.999
_diffrn_measured_fraction_theta_max 0.999
_diffrn_measurement_device_type 'Bruker SMART APEX II'
_diffrn_measurement_method \w
_diffrn_radiation_monochromator graphite
_diffrn_radiation_source 'fine-focus sealed tube'
_diffrn_radiation_type MoK\a
_diffrn_radiation_wavelength 0.71073
_diffrn_reflns_av_R_equivalents 0.0283
_diffrn_reflns_av_sigmaI/netI 0.0241
_diffrn_reflns_limit_h_max 16
_diffrn_reflns_limit_h_min -16
_diffrn_reflns_limit_k_max 19
_diffrn_reflns_limit_k_min -19
_diffrn_reflns_limit_l_max 10
_diffrn_reflns_limit_l_min -10
_diffrn_reflns_number 12273
_diffrn_reflns_theta_full 26.99
_diffrn_reflns_theta_max 26.99
_diffrn_reflns_theta_min 2.12
_diffrn_standards_decay_% 0
_diffrn_standards_interval_time 0
_diffrn_standards_number 0
_exptl_absorpt_coefficient_mu 0.387
_exptl_absorpt_correction_T_max 0.9301
_exptl_absorpt_correction_T_min 0.8301
_exptl_absorpt_correction_type multi-scan
_exptl_absorpt_process_details 'SADABS (Bruker, 2004)'
_exptl_crystal_colour colourless
_exptl_crystal_density_diffrn 1.321
_exptl_crystal_density_meas ?
_exptl_crystal_density_method 'not measured'
_exptl_crystal_description needle
_exptl_crystal_F_000 624
_exptl_crystal_size_max 0.50
_exptl_crystal_size_mid 0.20
_exptl_crystal_size_min 0.19
_refine_diff_density_max 0.453
_refine_diff_density_min -0.321
_refine_diff_density_rms 0.050
_refine_ls_extinction_coef 0.091(4)
_refine_ls_extinction_expression Fc^*^=kFc[1+0.001xFc^2^\l^3^/sin(2\q)]^-1/4^
_refine_ls_extinction_method SHELXL
_refine_ls_goodness_of_fit_ref 1.072
_refine_ls_hydrogen_treatment refall
_refine_ls_matrix_type full
_refine_ls_number_parameters 249
_refine_ls_number_reflns 3227
_refine_ls_number_restraints 0
_refine_ls_restrained_S_all 1.072
_refine_ls_R_factor_all 0.0450
_refine_ls_R_factor_gt 0.0365
_refine_ls_shift/su_max 0.001
_refine_ls_shift/su_mean 0.000
_refine_ls_structure_factor_coef Fsqd
_refine_ls_weighting_details 'calc w=1/[\s^2^(Fo^2^)+(0.0480P)^2^+0.3536P] where P=(Fo^2^+2Fc^2^)/3'
_refine_ls_weighting_scheme calc
_refine_ls_wR_factor_gt 0.0943
_refine_ls_wR_factor_ref 0.0988
_reflns_number_gt 2699
_reflns_number_total 3227
_reflns_threshold_expression I>2\s(I)
_cod_data_source_file cg301511x_si_008.cif
_cod_data_source_block CCDC_894495
_cod_depositor_comments
;
The following automatic conversions were performed:

'_symmetry_cell_setting' value 'Monoclinic' changed to 'monoclinic'
according to /home/saulius/struct/CIF-dictionaries/cif_core.dic
dictionary named 'cif_core.dic' version 2.4.2 from 2011-04-26.

Automatic conversion script
Id: cif_fix_values 1891 2012-01-12 08:04:46Z andrius 

The following automatic conversions were performed:

'_exptl_crystal_density_meas' value 'not measured' was changed to '?'
- the value is perceived as not measured.

Automatic conversion script
Id: cif_fix_values 3008 2015-01-20 13:52:24Z robertas 
;
_cod_original_sg_symbol_H-M P2(1)/c
_cod_database_code 4507320

loop_
_symmetry_equiv_pos_as_xyz
'x, y, z'
'-x, y+1/2, -z+1/2'
'-x, -y, -z'
'x, -y-1/2, z-1/2'

loop_
_atom_site_label
_atom_site_type_symbol
_atom_site_fract_x
_atom_site_fract_y
_atom_site_fract_z
_atom_site_U_iso_or_equiv
_atom_site_adp_type
_atom_site_occupancy
_atom_site_symmetry_multiplicity
_atom_site_calc_flag
S1 S 0.86734(3) 0.15743(3) 0.10739(5) 0.04792(16) Uani 1 1 d
Cl1 Cl 1.42980(4) 0.38722(4) -0.07598(8) 0.0700(2) Uani 1 1 d
N1 N 1.02406(10) 0.25130(9) 0.05483(19) 0.0405(3) Uani 1 1 d
C1 C 1.11959(11) 0.28070(10) 0.01630(18) 0.0344(3) Uani 1 1 d
C7 C 0.96011(11) 0.18231(10) -0.02040(19) 0.0351(3) Uani 1 1 d
N2 N 0.97024(10) 0.14562(8) -0.15990(17) 0.0377(3) Uani 1 1 d
C10 C 0.77393(12) 0.08392(10) -0.0423(2) 0.0382(3) Uani 1 1 d
C4 C 1.31104(12) 0.34521(11) -0.0377(2) 0.0428(4) Uani 1 1 d
C5 C 1.28454(12) 0.25785(12) -0.0713(2) 0.0442(4) Uani 1 1 d
C2 C 1.14724(13) 0.36898(11) 0.0472(2) 0.0416(4) Uani 1 1 d
C9 C 0.84276(14) 0.02335(11) -0.1236(3) 0.0450(4) Uani 1 1 d
C3 C 1.24323(14) 0.40122(11) 0.0222(2) 0.0454(4) Uani 1 1 d
C8 C 0.90416(15) 0.07047(12) -0.2378(2) 0.0472(4) Uani 1 1 d
C15 C 0.71543(14) 0.02994(12) 0.0695(3) 0.0485(4) Uani 1 1 d
C6 C 1.18945(12) 0.22541(11) -0.0424(2) 0.0406(4) Uani 1 1 d
C11 C 0.69241(16) 0.13675(13) -0.1788(2) 0.0507(4) Uani 1 1 d
C14 C 0.63935(15) 0.08465(14) 0.1474(3) 0.0547(5) Uani 1 1 d
C12 C 0.61345(17) 0.18952(15) -0.1030(3) 0.0609(5) Uani 1 1 d
C13 C 0.55787(15) 0.13278(16) 0.0065(3) 0.0621(5) Uani 1 1 d
H5A H 1.3291(16) 0.2222(12) -0.115(2) 0.053(5) Uiso 1 1 d
H6A H 1.1717(15) 0.1653(13) -0.066(2) 0.046(5) Uiso 1 1 d
H9A H 0.7958(15) -0.0202(12) -0.194(2) 0.050(5) Uiso 1 1 d
H15A H 0.7675(15) -0.0005(13) 0.159(2) 0.052(5) Uiso 1 1 d
H8A H 0.9518(16) 0.0269(13) -0.272(3) 0.058(5) Uiso 1 1 d
H11B H 0.6544(16) 0.0956(13) -0.260(3) 0.055(5) Uiso 1 1 d
H8B H 0.8549(15) 0.0911(13) -0.344(3) 0.050(5) Uiso 1 1 d
H14B H 0.6775(15) 0.1258(12) 0.228(3) 0.046(5) Uiso 1 1 d
H14A H 0.6083(18) 0.0467(15) 0.221(3) 0.071(6) Uiso 1 1 d
H12B H 0.6538(16) 0.2365(14) -0.030(3) 0.062(6) Uiso 1 1 d
H15B H 0.6716(16) -0.0168(14) -0.008(3) 0.062(6) Uiso 1 1 d
H13B H 0.5141(18) 0.0900(15) -0.065(3) 0.064(6) Uiso 1 1 d
H12A H 0.562(2) 0.2140(15) -0.197(3) 0.078(7) Uiso 1 1 d
H9B H 0.8938(16) -0.0099(14) -0.025(3) 0.058(5) Uiso 1 1 d
H3A H 1.2629(16) 0.4621(13) 0.044(2) 0.055(5) Uiso 1 1 d
H11A H 0.7291(17) 0.1765(15) -0.244(3) 0.068(6) Uiso 1 1 d
H13A H 0.509(2) 0.1685(15) 0.050(3) 0.076(7) Uiso 1 1 d
H1A H 1.0067(15) 0.2783(12) 0.135(3) 0.051(5) Uiso 1 1 d
H2A H 1.1024(15) 0.4073(12) 0.083(2) 0.046(5) Uiso 1 1 d

loop_
_atom_site_aniso_label
_atom_site_aniso_U_11
_atom_site_aniso_U_22
_atom_site_aniso_U_33
_atom_site_aniso_U_23
_atom_site_aniso_U_13
_atom_site_aniso_U_12
S1 0.0418(2) 0.0646(3) 0.0426(3) -0.01291(19) 0.02030(18) -0.01643(18)
Cl1 0.0434(3) 0.0806(4) 0.0918(4) 0.0065(3) 0.0281(3) -0.0145(2)
N1 0.0373(7) 0.0464(7) 0.0422(8) -0.0120(6) 0.0180(6) -0.0085(6)
C1 0.0324(7) 0.0407(7) 0.0299(7) -0.0016(6) 0.0074(6) -0.0032(6)
C7 0.0318(7) 0.0388(7) 0.0361(8) 0.0011(6) 0.0111(6) -0.0016(6)
N2 0.0388(7) 0.0407(7) 0.0363(7) -0.0035(5) 0.0143(5) -0.0073(5)
C10 0.0366(7) 0.0374(7) 0.0413(8) 0.0004(6) 0.0111(6) -0.0069(6)
C4 0.0329(7) 0.0556(10) 0.0399(9) 0.0057(7) 0.0091(6) -0.0061(6)
C5 0.0321(7) 0.0524(9) 0.0486(9) -0.0032(7) 0.0112(7) 0.0045(7)
C2 0.0442(8) 0.0403(8) 0.0437(9) -0.0037(7) 0.0176(7) -0.0011(7)
C9 0.0455(9) 0.0397(8) 0.0526(10) -0.0056(7) 0.0177(8) -0.0085(7)
C3 0.0487(9) 0.0425(9) 0.0468(10) -0.0004(7) 0.0151(8) -0.0093(7)
C8 0.0495(9) 0.0498(9) 0.0470(10) -0.0124(8) 0.0208(8) -0.0131(8)
C15 0.0433(9) 0.0458(9) 0.0610(11) 0.0110(8) 0.0219(8) -0.0016(7)
C6 0.0355(8) 0.0394(8) 0.0466(9) -0.0045(7) 0.0096(7) -0.0006(6)
C11 0.0514(10) 0.0520(10) 0.0461(10) 0.0048(8) 0.0073(8) -0.0006(8)
C14 0.0463(10) 0.0598(11) 0.0647(12) 0.0058(10) 0.0262(9) -0.0034(8)
C12 0.0532(11) 0.0580(11) 0.0671(13) 0.0079(10) 0.0068(10) 0.0124(9)
C13 0.0389(9) 0.0695(13) 0.0792(15) -0.0059(11) 0.0169(10) 0.0031(9)

loop_
_atom_type_symbol
_atom_type_description
_atom_type_scat_dispersion_real
_atom_type_scat_dispersion_imag
_atom_type_scat_source
C C 0.0033 0.0016 'International Tables Vol C Tables 4.2.6.8 and 6.1.1.4'
H H 0.0000 0.0000 'International Tables Vol C Tables 4.2.6.8 and 6.1.1.4'
N N 0.0061 0.0033 'International Tables Vol C Tables 4.2.6.8 and 6.1.1.4'
Cl Cl 0.1484 0.1585 'International Tables Vol C Tables 4.2.6.8 and 6.1.1.4'
S S 0.1246 0.1234 'International Tables Vol C Tables 4.2.6.8 and 6.1.1.4'

loop_
_geom_angle_atom_site_label_1
_geom_angle_atom_site_label_2
_geom_angle_atom_site_label_3
_geom_angle
C7 S1 C10 100.48(7)
C7 N1 C1 127.35(13)
C7 N1 H1A 117.6(13)
C1 N1 H1A 115.0(13)
C6 C1 C2 118.82(14)
C6 C1 N1 123.42(14)
C2 C1 N1 117.68(13)
N2 C7 N1 122.12(13)
N2 C7 S1 128.85(12)
N1 C7 S1 109.03(11)
C7 N2 C8 122.24(13)
C9 C10 C11 112.48(14)
C9 C10 C15 109.96(13)
C11 C10 C15 109.96(14)
C9 C10 S1 106.56(11)
C11 C10 S1 111.09(12)
C15 C10 S1 106.58(12)
C5 C4 C3 120.73(15)
C5 C4 Cl1 120.11(13)
C3 C4 Cl1 119.13(13)
C4 C5 C6 119.65(15)
C4 C5 H5A 119.6(12)
C6 C5 H5A 120.7(12)
C3 C2 C1 120.78(15)
C3 C2 H2A 118.1(12)
C1 C2 H2A 121.1(12)
C8 C9 C10 114.20(14)
C8 C9 H9A 108.5(11)
C10 C9 H9A 108.1(11)
C8 C9 H9B 111.1(11)
C10 C9 H9B 107.7(11)
H9A C9 H9B 107.0(15)
C4 C3 C2 119.40(15)
C4 C3 H3A 119.6(12)
C2 C3 H3A 121.0(12)
N2 C8 C9 116.58(14)
N2 C8 H8A 107.8(11)
C9 C8 H8A 107.3(12)
N2 C8 H8B 107.4(11)
C9 C8 H8B 110.2(11)
H8A C8 H8B 107.3(16)
C14 C15 C10 113.50(15)
C14 C15 H15A 110.9(11)
C10 C15 H15A 109.5(11)
C14 C15 H15B 108.2(11)
C10 C15 H15B 107.5(12)
H15A C15 H15B 106.9(16)
C5 C6 C1 120.59(15)
C5 C6 H6A 119.3(11)
C1 C6 H6A 120.1(11)
C12 C11 C10 113.58(16)
C12 C11 H11B 109.6(12)
C10 C11 H11B 106.4(12)
C12 C11 H11A 109.6(13)
C10 C11 H11A 111.1(12)
H11B C11 H11A 106.2(18)
C13 C14 C15 110.98(17)
C13 C14 H14B 109.1(11)
C15 C14 H14B 111.0(12)
C13 C14 H14A 114.6(13)
C15 C14 H14A 108.7(13)
H14B C14 H14A 102.1(17)
C13 C12 C11 112.32(17)
C13 C12 H12B 109.1(13)
C11 C12 H12B 108.0(12)
C13 C12 H12A 110.0(15)
C11 C12 H12A 107.4(15)
H12B C12 H12A 110.0(19)
C14 C13 C12 110.99(16)
C14 C13 H13B 108.0(13)
C12 C13 H13B 109.8(13)
C14 C13 H13A 113.7(14)
C12 C13 H13A 109.2(14)
H13B C13 H13A 105.0(19)

loop_
_geom_bond_atom_site_label_1
_geom_bond_atom_site_label_2
_geom_bond_distance
S1 C7 1.7805(14)
S1 C10 1.8334(15)
Cl1 C4 1.7419(16)
N1 C7 1.3675(19)
N1 C1 1.4040(19)
N1 H1A 0.83(2)
C1 C6 1.386(2)
C1 C2 1.387(2)
C7 N2 1.2699(19)
N2 C8 1.459(2)
C10 C9 1.520(2)
C10 C11 1.527(2)
C10 C15 1.529(2)
C4 C5 1.374(2)
C4 C3 1.379(2)
C5 C6 1.383(2)
C5 H5A 0.91(2)
C2 C3 1.381(2)
C2 H2A 0.908(19)
C9 C8 1.515(2)
C9 H9A 0.968(19)
C9 H9B 1.02(2)
C3 H3A 0.96(2)
C8 H8A 0.98(2)
C8 H8B 0.965(19)
C15 C14 1.520(3)
C15 H15A 0.962(19)
C15 H15B 1.01(2)
C6 H6A 0.945(19)
C11 C12 1.523(3)
C11 H11B 0.94(2)
C11 H11A 0.99(2)
C14 C13 1.510(3)
C14 H14B 0.935(19)
C14 H14A 0.97(2)
C12 C13 1.517(3)
C12 H12B 0.98(2)
C12 H12A 0.93(2)
C13 H13B 0.95(2)
C13 H13A 0.95(2)

loop_
_cod_related_entry_id
_cod_related_entry_database
_cod_related_entry_code
1 ChemSpider 30652510
